data_7707398
loop_
_publ_author_name
'Marchuk, Margarita V.'
'Vorotnikova, Natalya A.'
'Vorotnikov, Yuri A.'
'Kuratieva, Natalia V.'
'Stass, Dmitri V.'
'Shestopalov, Michael A.'

_publ_section_title
;
 Optical property trends in a family of {Mo<sub>6</sub>I<sub>8</sub>}
 aquahydroxo complexes.
;
_journal_issue 25
_journal_name_full 'Dalton transactions (Cambridge, England : 2003)'
_journal_page_first 8794
_journal_page_last 8802
_journal_paper_doi 10.1039/d1dt01293b
_journal_volume 50
_journal_year 2021
_chemical_formula_moiety 'H10 I8 Mo6 O6, 2(N O3), 3(H2 O)'
_chemical_formula_sum 'H16 I8 Mo6 N2 O15'
_chemical_formula_weight 1874.99
_space_group_crystal_system triclinic
_space_group_IT_number 2
_space_group_name_Hall '-P 1'
_space_group_name_H-M_alt 'P -1'
_atom_sites_solution_hydrogens difmap
_atom_sites_solution_primary direct
_atom_sites_solution_secondary difmap
_audit_creation_method SHELXL-2014/7
_audit_update_record
;
2020-10-09 deposited with the CCDC.	2021-05-17 downloaded from the CCDC.
;
_cell_angle_alpha 78.837(1)
_cell_angle_beta 78.265(1)
_cell_angle_gamma 67.511(1)
_cell_formula_units_Z 2
_cell_length_a 10.5553(3)
_cell_length_b 11.5145(3)
_cell_length_c 12.9195(3)
_cell_measurement_reflns_used 8477
_cell_measurement_temperature 150(2)
_cell_measurement_theta_max 27.62
_cell_measurement_theta_min 2.36
_cell_volume 1408.80(6)
_computing_cell_refinement 'Bruker SAINT'
_computing_data_collection 'Bruker APEX2'
_computing_data_reduction 'Bruker SAINT'
_computing_molecular_graphics 'Bruker SHELXTL'
_computing_publication_material 'Bruker SHELXTL'
_computing_structure_refinement 'Bruker SHELXTL'
_computing_structure_solution 'Bruker SHELXTL'
_diffrn_ambient_temperature 150(2)
_diffrn_detector_area_resol_mean 25
_diffrn_measured_fraction_theta_full 0.995
_diffrn_measured_fraction_theta_max 0.987
_diffrn_measurement_device_type 'Bruker Nonius X8Apex CCD area-detector'
_diffrn_measurement_method '\f scans'
_diffrn_radiation_monochromator graphite
_diffrn_radiation_probe x-ray
_diffrn_radiation_type MoK\a
_diffrn_radiation_wavelength 0.71073
_diffrn_reflns_av_R_equivalents 0.0293
_diffrn_reflns_av_unetI/netI 0.0394
_diffrn_reflns_Laue_measured_fraction_full 0.995
_diffrn_reflns_Laue_measured_fraction_max 0.987
_diffrn_reflns_limit_h_max 13
_diffrn_reflns_limit_h_min -12
_diffrn_reflns_limit_k_max 14
_diffrn_reflns_limit_k_min -11
_diffrn_reflns_limit_l_max 16
_diffrn_reflns_limit_l_min -13
_diffrn_reflns_number 12016
_diffrn_reflns_point_group_measured_fraction_full 0.995
_diffrn_reflns_point_group_measured_fraction_max 0.987
_diffrn_reflns_theta_full 25.250
_diffrn_reflns_theta_max 27.619
_diffrn_reflns_theta_min 1.623
_diffrn_standards_decay_% 0
_diffrn_standards_number 0
_exptl_absorpt_coefficient_mu 11.411
_exptl_absorpt_correction_type multi-scan
_exptl_absorpt_process_details 'Bruker SADABS'
_exptl_crystal_colour orange
_exptl_crystal_density_diffrn 4.420
_exptl_crystal_description plate
_exptl_crystal_F_000 1652
_exptl_crystal_size_max 0.120
_exptl_crystal_size_mid 0.100
_exptl_crystal_size_min 0.030
_exptl_transmission_factor_max 0.746
_exptl_transmission_factor_min 0.576
_refine_diff_density_max 1.135
_refine_diff_density_min -0.866
_refine_diff_density_rms 0.172
_refine_ls_extinction_method none
_refine_ls_goodness_of_fit_ref 1.026
_refine_ls_hydrogen_treatment refxyz
_refine_ls_matrix_type full
_refine_ls_number_parameters 342
_refine_ls_number_reflns 6450
_refine_ls_number_restraints 19
_refine_ls_restrained_S_all 1.026
_refine_ls_R_factor_all 0.0211
_refine_ls_R_factor_gt 0.0185
_refine_ls_shift/su_max 0.001
_refine_ls_shift/su_mean 0.000
_refine_ls_structure_factor_coef Fsqd
_refine_ls_weighting_details 'w=1/[\s^2^(Fo^2^)] where P=(Fo^2^+2Fc^2^)/3'
_refine_ls_weighting_scheme calc
_refine_ls_wR_factor_gt 0.0466
_refine_ls_wR_factor_ref 0.0478
_reflns_Friedel_coverage 0.000
_reflns_number_gt 5978
_reflns_number_total 6450
_reflns_threshold_expression >2\s(I)
_cod_data_source_file d1dt01293b2.cif
_cod_data_source_block juc729
_cod_depositor_comments 'Adding full bibliography for 7707398--7707400.cif.'
_cod_database_code 7707398
_shelx_shelxl_version_number 2014/7
_shelx_space_group_comment
;
The symmetry employed for this shelxl refinement is uniquely defined
by the following loop, which should always be used as a source of
symmetry information in preference to the above space-group names.
They are only intended as comments.
;
_shelx_estimated_absorpt_t_min 0.341
_shelx_estimated_absorpt_t_max 0.726

loop_
_space_group_symop_operation_xyz
'x, y, z'
'-x, -y, -z'

loop_
_atom_site_label
_atom_site_type_symbol
_atom_site_fract_x
_atom_site_fract_y
_atom_site_fract_z
_atom_site_U_iso_or_equiv
_atom_site_adp_type
_atom_site_occupancy
_atom_site_site_symmetry_order
_atom_site_calc_flag
_atom_site_refinement_flags_posn
_atom_site_refinement_flags_adp
_atom_site_refinement_flags_occupancy
_atom_site_disorder_assembly
_atom_site_disorder_group
I1 I -0.01969(2) 0.22393(2) 0.64111(2) 0.01195(5) Uani 1 1 d . . . . .
I2 I 0.09223(2) 0.65295(2) 0.65609(2) 0.01168(5) Uani 1 1 d . . . . .
I3 I 0.24239(2) 0.44129(2) 0.27950(2) 0.01082(5) Uani 1 1 d . . . . .
I4 I 0.31586(2) 0.31422(2) 0.57532(2) 0.01153(5) Uani 1 1 d . . . . .
I5 I 0.26284(2) 0.07205(2) -0.16662(2) 0.01065(5) Uani 1 1 d . . . . .
I6 I 0.54164(2) 0.27098(2) 0.03223(2) 0.01167(5) Uani 1 1 d . . . . .
I7 I 0.38724(2) -0.13790(2) 0.24080(2) 0.01195(5) Uani 1 1 d . . . . .
I8 I 0.19176(2) 0.20459(2) 0.10666(2) 0.01021(5) Uani 1 1 d . . . . .
Mo1 Mo 0.10788(3) 0.33706(3) 0.46163(2) 0.00765(6) Uani 1 1 d . . . . .
Mo2 Mo 0.03438(3) 0.44163(3) 0.64151(2) 0.00754(6) Uani 1 1 d . . . . .
Mo3 Mo 0.15923(3) 0.54414(3) 0.46954(2) 0.00760(6) Uani 1 1 d . . . . .
Mo5 Mo 0.33298(3) -0.03121(3) 0.03505(2) 0.00734(6) Uani 1 1 d . . . . .
Mo6 Mo 0.40494(3) 0.16549(3) -0.06476(2) 0.00730(6) Uani 1 1 d . . . . .
Mo7 Mo 0.46727(3) 0.06211(3) 0.13039(2) 0.00742(6) Uani 1 1 d . . . . .
O1 O 0.2279(3) 0.1550(2) 0.4174(2) 0.0137(5) Uani 1 1 d D . . . .
H11 H 0.247(5) 0.098(4) 0.478(2) 0.040(15) Uiso 1 1 d D . . . .
O1W O 0.5429(3) 0.5162(3) 0.2815(3) 0.0297(7) Uani 1 1 d D . . . .
H11W H 0.585(5) 0.4269(14) 0.302(4) 0.058(18) Uiso 1 1 d D . . . .
H12W H 0.602(8) 0.547(8) 0.226(5) 0.16(4) Uiso 1 1 d D . . . .
O2 O 0.0749(3) 0.3813(3) 0.8011(2) 0.0144(5) Uani 1 1 d D . . . .
H21 H 0.015(5) 0.364(5) 0.863(3) 0.057(18) Uiso 1 1 d D . . . .
H22 H 0.161(3) 0.370(5) 0.822(4) 0.059(18) Uiso 1 1 d D . . . .
O2W O 0.0636(4) 0.0303(4) 0.3920(4) 0.0529(11) Uani 1 1 d D . . . .
H21W H 0.105(5) 0.091(3) 0.396(5) 0.063 Uiso 1 1 d D U . . .
H22W H 0.121(5) -0.048(2) 0.430(4) 0.063 Uiso 1 1 d D U . . .
O3 O 0.3448(3) 0.5954(3) 0.4393(2) 0.0171(6) Uani 1 1 d D . . . .
H31 H 0.420(3) 0.565(4) 0.385(3) 0.043(15) Uiso 1 1 d D . . . .
H32 H 0.345(8) 0.663(5) 0.471(6) 0.13(3) Uiso 1 1 d D . . . .
O3W O 0.9414(3) 0.0669(3) 0.2095(3) 0.0260(7) Uani 1 1 d D . . . .
H31W H 0.884(6) 0.149(3) 0.180(4) 0.09(2) Uiso 1 1 d D . . . .
H32W H 0.948(5) 0.073(8) 0.281(3) 0.40(10) Uiso 1 1 d D . . . .
O5 O 0.1378(3) -0.0661(3) 0.0741(2) 0.0163(6) Uani 1 1 d D . . . .
H51 H 0.129(5) -0.138(3) 0.055(4) 0.041(15) Uiso 1 1 d D . . . .
H52 H 0.057(5) -0.022(7) 0.120(5) 0.12(3) Uiso 1 1 d D . . . .
O6 O 0.2967(3) 0.3512(2) -0.1378(2) 0.0132(5) Uani 1 1 d D . . . .
H61 H 0.260(5) 0.413(4) -0.094(4) 0.063(19) Uiso 1 1 d D . . . .
O7 O 0.4328(3) 0.1297(3) 0.2784(2) 0.0151(6) Uani 1 1 d D . . . .
H71 H 0.507(3) 0.137(4) 0.306(4) 0.034(14) Uiso 1 1 d D . . . .
H72 H 0.356(5) 0.132(6) 0.334(4) 0.10(3) Uiso 1 1 d D . . . .
O11 O 0.6679(5) 0.0450(3) 0.4167(3) 0.0505(11) Uani 1 1 d . . . . .
O12 O 0.6966(4) 0.1803(3) 0.4951(2) 0.0310(7) Uani 1 1 d . . . . .
O13 O 0.6073(4) 0.2403(3) 0.3478(3) 0.0404(9) Uani 1 1 d . . . . .
O21 O 0.7995(3) 0.3206(3) 0.1179(2) 0.0265(7) Uani 1 1 d . . . . .
O22 O 0.8140(4) 0.4702(3) -0.0093(3) 0.0405(9) Uani 1 1 d . . . . .
O23 O 0.9104(3) 0.2759(3) -0.0400(2) 0.0234(6) Uani 1 1 d . . . . .
N1 N 0.6600(3) 0.1546(3) 0.4196(3) 0.0169(7) Uani 1 1 d . . . . .
N2 N 0.8409(3) 0.3555(3) 0.0240(3) 0.0165(7) Uani 1 1 d . . . . .

loop_
_atom_site_aniso_label
_atom_site_aniso_U_11
_atom_site_aniso_U_22
_atom_site_aniso_U_33
_atom_site_aniso_U_23
_atom_site_aniso_U_13
_atom_site_aniso_U_12
I1 0.01216(12) 0.01002(11) 0.01100(11) 0.00212(8) -0.00072(9) -0.00315(9)
I2 0.00993(11) 0.01512(12) 0.01051(11) -0.00401(9) -0.00094(9) -0.00420(9)
I3 0.00759(11) 0.01421(12) 0.00801(11) -0.00210(8) 0.00169(8) -0.00206(9)
I4 0.00624(11) 0.01396(12) 0.01061(12) 0.00058(8) -0.00217(8) 0.00000(9)
I5 0.00775(11) 0.01251(11) 0.01072(11) -0.00104(8) -0.00430(8) -0.00128(9)
I6 0.00932(11) 0.01014(11) 0.01582(12) -0.00330(9) -0.00191(9) -0.00294(9)
I7 0.01026(11) 0.01350(12) 0.00881(11) 0.00170(8) 0.00031(8) -0.00300(9)
I8 0.00572(11) 0.01092(11) 0.01167(11) -0.00332(8) 0.00043(8) -0.00038(9)
Mo1 0.00561(14) 0.00811(14) 0.00683(14) -0.00049(10) -0.00019(11) -0.00037(11)
Mo2 0.00539(14) 0.00915(14) 0.00589(14) 0.00039(11) -0.00053(11) -0.00099(11)
Mo3 0.00523(14) 0.00933(15) 0.00671(14) -0.00023(11) -0.00020(11) -0.00163(11)
Mo5 0.00451(14) 0.00812(15) 0.00823(15) -0.00083(11) -0.00060(11) -0.00125(11)
Mo6 0.00517(14) 0.00744(15) 0.00754(14) -0.00026(11) -0.00108(11) -0.00059(11)
Mo7 0.00518(14) 0.00881(14) 0.00700(14) -0.00167(11) -0.00092(11) -0.00077(11)
O1 0.0127(13) 0.0126(13) 0.0121(13) -0.0027(10) 0.0007(10) -0.0012(11)
O1W 0.0205(17) 0.0282(18) 0.0353(19) -0.0077(14) 0.0110(14) -0.0090(14)
O2 0.0095(13) 0.0213(14) 0.0095(13) 0.0035(10) -0.0028(10) -0.0044(11)
O2W 0.057(3) 0.030(2) 0.074(3) -0.015(2) 0.003(2) -0.021(2)
O3 0.0138(14) 0.0191(15) 0.0187(15) -0.0036(11) 0.0027(11) -0.0080(12)
O3W 0.0228(17) 0.0225(16) 0.0330(18) -0.0092(13) 0.0040(13) -0.0098(14)
O5 0.0105(13) 0.0164(14) 0.0224(15) -0.0080(11) 0.0029(11) -0.0055(11)
O6 0.0117(13) 0.0126(13) 0.0121(13) 0.0009(10) -0.0041(10) -0.0009(10)
O7 0.0109(13) 0.0208(14) 0.0127(14) -0.0099(11) 0.0020(10) -0.0030(11)
O11 0.094(3) 0.029(2) 0.036(2) -0.0042(16) -0.023(2) -0.024(2)
O12 0.043(2) 0.0301(17) 0.0265(17) -0.0052(13) -0.0095(15) -0.0172(16)
O13 0.044(2) 0.0323(19) 0.037(2) 0.0093(15) -0.0182(17) -0.0058(17)
O21 0.0268(17) 0.0334(17) 0.0155(15) -0.0018(12) 0.0047(12) -0.0112(14)
O22 0.068(3) 0.0180(17) 0.0268(18) -0.0021(13) -0.0002(17) -0.0099(17)
O23 0.0228(16) 0.0193(15) 0.0272(16) -0.0116(12) 0.0067(13) -0.0076(13)
N1 0.0150(17) 0.0199(17) 0.0140(16) -0.0019(13) -0.0004(13) -0.0053(14)
N2 0.0142(16) 0.0189(17) 0.0181(17) -0.0063(13) -0.0019(13) -0.0061(14)

loop_
_atom_type_symbol
_atom_type_description
_atom_type_scat_dispersion_real
_atom_type_scat_dispersion_imag
_atom_type_scat_source
H H 0.0000 0.0000 'International Tables Vol C Tables 4.2.6.8 and 6.1.1.4'
I I -0.4742 1.8119 'International Tables Vol C Tables 4.2.6.8 and 6.1.1.4'
Mo Mo -1.6832 0.6857 'International Tables Vol C Tables 4.2.6.8 and 6.1.1.4'
N N 0.0061 0.0033 'International Tables Vol C Tables 4.2.6.8 and 6.1.1.4'
O O 0.0106 0.0060 'International Tables Vol C Tables 4.2.6.8 and 6.1.1.4'

loop_
_geom_angle_atom_site_label_1
_geom_angle_atom_site_label_2
_geom_angle_atom_site_label_3
_geom_angle
_geom_angle_site_symmetry_1
_geom_angle_site_symmetry_3
_geom_angle_publ_flag
Mo2 I1 Mo3 57.372(9) . 2_566 ?
Mo2 I1 Mo1 57.132(9) . . ?
Mo3 I1 Mo1 57.233(9) 2_566 . ?
Mo3 I2 Mo2 57.235(9) . . ?
Mo3 I2 Mo1 57.201(9) . 2_566 ?
Mo2 I2 Mo1 57.104(10) . 2_566 ?
Mo3 I3 Mo2 57.511(9) . 2_566 ?
Mo3 I3 Mo1 57.165(9) . . ?
Mo2 I3 Mo1 57.077(10) 2_566 . ?
Mo1 I4 Mo3 57.073(9) . . ?
Mo1 I4 Mo2 56.942(9) . . ?
Mo3 I4 Mo2 56.747(10) . . ?
Mo7 I5 Mo5 57.313(9) 2_655 . ?
Mo7 I5 Mo6 57.494(9) 2_655 . ?
Mo5 I5 Mo6 57.662(9) . . ?
Mo6 I6 Mo5 57.097(9) . 2_655 ?
Mo6 I6 Mo7 56.951(9) . . ?
Mo5 I6 Mo7 56.543(9) 2_655 . ?
Mo5 I7 Mo7 57.050(9) . . ?
Mo5 I7 Mo6 57.228(9) . 2_655 ?
Mo7 I7 Mo6 57.009(9) . 2_655 ?
Mo6 I8 Mo7 57.242(9) . . ?
Mo6 I8 Mo5 57.389(9) . . ?
Mo7 I8 Mo5 56.996(9) . . ?
O1 Mo1 Mo2 135.58(7) . . ?
O1 Mo1 Mo3 135.17(7) . . ?
Mo2 Mo1 Mo3 59.805(10) . . ?
O1 Mo1 Mo2 134.62(7) . 2_566 ?
Mo2 Mo1 Mo2 89.796(12) . 2_566 ?
Mo3 Mo1 Mo2 60.054(11) . 2_566 ?
O1 Mo1 Mo3 134.93(7) . 2_566 ?
Mo2 Mo1 Mo3 60.036(10) . 2_566 ?
Mo3 Mo1 Mo3 89.895(12) . 2_566 ?
Mo2 Mo1 Mo3 59.748(11) 2_566 2_566 ?
O1 Mo1 I4 88.43(7) . . ?
Mo2 Mo1 I4 61.741(10) . . ?
Mo3 Mo1 I4 61.511(10) . . ?
Mo2 Mo1 I4 121.549(13) 2_566 . ?
Mo3 Mo1 I4 121.767(12) 2_566 . ?
O1 Mo1 I1 88.98(7) . . ?
Mo2 Mo1 I1 61.167(10) . . ?
Mo3 Mo1 I1 120.966(12) . . ?
Mo2 Mo1 I1 120.872(13) 2_566 . ?
Mo3 Mo1 I1 61.129(10) 2_566 . ?
I4 Mo1 I1 90.158(11) . . ?
O1 Mo1 I2 88.45(7) . 2_566 ?
Mo2 Mo1 I2 120.872(13) . 2_566 ?
Mo3 Mo1 I2 120.984(13) . 2_566 ?
Mo2 Mo1 I2 60.935(10) 2_566 2_566 ?
Mo3 Mo1 I2 60.840(9) 2_566 2_566 ?
I4 Mo1 I2 176.880(13) . 2_566 ?
I1 Mo1 I2 89.877(11) . 2_566 ?
O1 Mo1 I3 88.82(7) . . ?
Mo2 Mo1 I3 120.578(13) . . ?
Mo3 Mo1 I3 60.777(10) . . ?
Mo2 Mo1 I3 60.976(10) 2_566 . ?
Mo3 Mo1 I3 120.721(13) 2_566 . ?
I4 Mo1 I3 89.674(11) . . ?
I1 Mo1 I3 177.798(13) . . ?
I2 Mo1 I3 90.171(11) 2_566 . ?
O2 Mo2 Mo3 133.37(7) . . ?
O2 Mo2 Mo1 136.17(7) . . ?
Mo3 Mo2 Mo1 60.124(10) . . ?
O2 Mo2 Mo1 133.59(7) . 2_566 ?
Mo3 Mo2 Mo1 60.183(11) . 2_566 ?
Mo1 Mo2 Mo1 90.203(12) . 2_566 ?
O2 Mo2 Mo3 136.50(7) . 2_566 ?
Mo3 Mo2 Mo3 90.097(12) . 2_566 ?
Mo1 Mo2 Mo3 60.067(11) . 2_566 ?
Mo1 Mo2 Mo3 59.972(11) 2_566 2_566 ?
O2 Mo2 I2 85.97(7) . . ?
Mo3 Mo2 I2 61.338(10) . . ?
Mo1 Mo2 I2 121.437(13) . . ?
Mo1 Mo2 I2 61.961(10) 2_566 . ?
Mo3 Mo2 I2 121.929(13) 2_566 . ?
O2 Mo2 I3 88.25(7) . 2_566 ?
Mo3 Mo2 I3 122.129(13) . 2_566 ?
Mo1 Mo2 I3 121.119(13) . 2_566 ?
Mo1 Mo2 I3 61.948(10) 2_566 2_566 ?
Mo3 Mo2 I3 61.089(10) 2_566 2_566 ?
I2 Mo2 I3 91.273(10) . 2_566 ?
O2 Mo2 I1 90.11(7) . . ?
Mo3 Mo2 I1 121.819(12) . . ?
Mo1 Mo2 I1 61.700(10) . . ?
Mo1 Mo2 I1 121.273(13) 2_566 . ?
Mo3 Mo2 I1 61.325(10) 2_566 . ?
I2 Mo2 I1 176.081(13) . . ?
I3 Mo2 I1 88.679(11) 2_566 . ?
O2 Mo2 I4 88.08(7) . . ?
Mo3 Mo2 I4 61.461(10) . . ?
Mo1 Mo2 I4 61.317(10) . . ?
Mo1 Mo2 I4 121.636(13) 2_566 . ?
Mo3 Mo2 I4 121.373(12) 2_566 . ?
I2 Mo2 I4 89.579(11) . . ?
I3 Mo2 I4 176.172(13) 2_566 . ?
I1 Mo2 I4 90.217(10) . . ?
O3 Mo3 Mo2 133.26(7) . . ?
O3 Mo3 Mo1 135.42(7) . . ?
Mo2 Mo3 Mo1 60.071(10) . . ?
O3 Mo3 Mo2 136.83(7) . 2_566 ?
Mo2 Mo3 Mo2 89.904(12) . 2_566 ?
Mo1 Mo3 Mo2 59.975(11) . 2_566 ?
O3 Mo3 Mo1 134.42(7) . 2_566 ?
Mo2 Mo3 Mo1 60.070(11) . 2_566 ?
Mo1 Mo3 Mo1 90.107(12) . 2_566 ?
Mo2 Mo3 Mo1 59.898(10) 2_566 2_566 ?
O3 Mo3 I3 89.50(7) . . ?
Mo2 Mo3 I3 122.125(12) . . ?
Mo1 Mo3 I3 62.058(10) . . ?
Mo2 Mo3 I3 61.399(10) 2_566 . ?
Mo1 Mo3 I3 121.259(12) 2_566 . ?
O3 Mo3 I2 86.35(7) . . ?
Mo2 Mo3 I2 61.427(10) . . ?
Mo1 Mo3 I2 121.473(13) . . ?
Mo2 Mo3 I2 121.850(13) 2_566 . ?
Mo1 Mo3 I2 61.957(10) 2_566 . ?
I3 Mo3 I2 175.842(13) . . ?
O3 Mo3 I1 89.06(7) . 2_566 ?
Mo2 Mo3 I1 121.703(13) . 2_566 ?
Mo1 Mo3 I1 121.253(13) . 2_566 ?
Mo2 Mo3 I1 61.302(10) 2_566 2_566 ?
Mo1 Mo3 I1 61.638(10) 2_566 2_566 ?
I3 Mo3 I1 88.832(10) . 2_566 ?
I2 Mo3 I1 90.768(10) . 2_566 ?
O3 Mo3 I4 87.19(7) . . ?
Mo2 Mo3 I4 61.792(10) . . ?
Mo1 Mo3 I4 61.416(10) . . ?
Mo2 Mo3 I4 121.376(13) 2_566 . ?
Mo1 Mo3 I4 121.854(13) 2_566 . ?
I3 Mo3 I4 90.320(10) . . ?
I2 Mo3 I4 89.807(10) . . ?
I1 Mo3 I4 176.157(13) 2_566 . ?
O5 Mo5 Mo7 134.67(7) . 2_655 ?
O5 Mo5 Mo7 135.56(7) . . ?
Mo7 Mo5 Mo7 89.759(12) 2_655 . ?
O5 Mo5 Mo6 135.24(8) . 2_655 ?
Mo7 Mo5 Mo6 60.214(11) 2_655 2_655 ?
Mo7 Mo5 Mo6 60.011(11) . 2_655 ?
O5 Mo5 Mo6 134.27(8) . . ?
Mo7 Mo5 Mo6 60.024(11) 2_655 . ?
Mo7 Mo5 Mo6 60.035(11) . . ?
Mo6 Mo5 Mo6 90.484(12) 2_655 . ?
O5 Mo5 I5 87.70(8) . . ?
Mo7 Mo5 I5 61.189(10) 2_655 . ?
Mo7 Mo5 I5 121.415(13) . . ?
Mo6 Mo5 I5 121.381(13) 2_655 . ?
Mo6 Mo5 I5 61.381(10) . . ?
O5 Mo5 I7 88.54(8) . . ?
Mo7 Mo5 I7 121.874(13) 2_655 . ?
Mo7 Mo5 I7 61.673(10) . . ?
Mo6 Mo5 I7 61.666(10) 2_655 . ?
Mo6 Mo5 I7 121.678(12) . . ?
I5 Mo5 I7 176.245(13) . . ?
O5 Mo5 I8 88.22(7) . . ?
Mo7 Mo5 I8 121.288(13) 2_655 . ?
Mo7 Mo5 I8 61.485(9) . . ?
Mo6 Mo5 I8 121.477(12) 2_655 . ?
Mo6 Mo5 I8 61.270(10) . . ?
I5 Mo5 I8 90.235(10) . . ?
I7 Mo5 I8 89.669(10) . . ?
O5 Mo5 I6 87.99(7) . 2_655 ?
Mo7 Mo5 I6 61.974(10) 2_655 2_655 ?
Mo7 Mo5 I6 121.446(13) . 2_655 ?
Mo6 Mo5 I6 61.446(10) 2_655 2_655 ?
Mo6 Mo5 I6 121.984(13) . 2_655 ?
I5 Mo5 I6 89.942(10) . 2_655 ?
I7 Mo5 I6 89.906(10) . 2_655 ?
I8 Mo5 I6 176.198(13) . 2_655 ?
O6 Mo6 Mo7 135.14(7) . 2_655 ?
O6 Mo6 Mo7 135.58(7) . . ?
Mo7 Mo6 Mo7 89.274(12) 2_655 . ?
O6 Mo6 Mo5 135.58(7) . 2_655 ?
Mo7 Mo6 Mo5 59.814(10) 2_655 2_655 ?
Mo7 Mo6 Mo5 59.568(11) . 2_655 ?
O6 Mo6 Mo5 134.91(7) . . ?
Mo7 Mo6 Mo5 59.538(10) 2_655 . ?
Mo7 Mo6 Mo5 59.679(11) . . ?
Mo5 Mo6 Mo5 89.516(12) 2_655 . ?
O6 Mo6 I5 88.63(7) . . ?
Mo7 Mo6 I5 60.886(10) 2_655 . ?
Mo7 Mo6 I5 120.635(13) . . ?
Mo5 Mo6 I5 120.695(12) 2_655 . ?
Mo5 Mo6 I5 60.957(10) . . ?
O6 Mo6 I8 88.48(7) . . ?
Mo7 Mo6 I8 120.873(13) 2_655 . ?
Mo7 Mo6 I8 61.398(10) . . ?
Mo5 Mo6 I8 120.957(13) 2_655 . ?
Mo5 Mo6 I8 61.341(10) . . ?
I5 Mo6 I8 90.041(11) . . ?
O6 Mo6 I6 88.59(7) . . ?
Mo7 Mo6 I6 121.261(13) 2_655 . ?
Mo7 Mo6 I6 61.773(10) . . ?
Mo5 Mo6 I6 61.457(9) 2_655 . ?
Mo5 Mo6 I6 121.442(13) . . ?
I5 Mo6 I6 177.214(13) . . ?
I8 Mo6 I6 90.112(10) . . ?
O6 Mo6 I7 88.86(7) . 2_655 ?
Mo7 Mo6 I7 61.415(10) 2_655 2_655 ?
Mo7 Mo6 I7 120.669(13) . 2_655 ?
Mo5 Mo6 I7 61.106(10) 2_655 2_655 ?
Mo5 Mo6 I7 120.949(12) . 2_655 ?
I5 Mo6 I7 90.109(10) . 2_655 ?
I8 Mo6 I7 177.334(13) . 2_655 ?
I6 Mo6 I7 89.610(10) . 2_655 ?
O7 Mo7 Mo5 134.53(7) . 2_655 ?
O7 Mo7 Mo5 135.22(7) . . ?
Mo5 Mo7 Mo5 90.240(12) 2_655 . ?
O7 Mo7 Mo6 133.76(8) . 2_655 ?
Mo5 Mo7 Mo6 60.437(10) 2_655 2_655 ?
Mo5 Mo7 Mo6 60.175(10) . 2_655 ?
O7 Mo7 Mo6 135.51(8) . . ?
Mo5 Mo7 Mo6 60.217(11) 2_655 . ?
Mo5 Mo7 Mo6 60.285(11) . . ?
Mo6 Mo7 Mo6 90.725(12) 2_655 . ?
O7 Mo7 I5 87.15(7) . 2_655 ?
Mo5 Mo7 I5 61.497(10) 2_655 2_655 ?
Mo5 Mo7 I5 121.789(13) . 2_655 ?
Mo6 Mo7 I5 61.619(10) 2_655 2_655 ?
Mo6 Mo7 I5 121.693(13) . 2_655 ?
O7 Mo7 I8 88.94(7) . . ?
Mo5 Mo7 I8 121.567(13) 2_655 . ?
Mo5 Mo7 I8 61.519(9) . . ?
Mo6 Mo7 I8 121.674(12) 2_655 . ?
Mo6 Mo7 I8 61.360(10) . . ?
I5 Mo7 I8 176.087(12) 2_655 . ?
O7 Mo7 I7 87.66(8) . . ?
Mo5 Mo7 I7 122.011(12) 2_655 . ?
Mo5 Mo7 I7 61.277(10) . . ?
Mo6 Mo7 I7 61.578(10) 2_655 . ?
Mo6 Mo7 I7 121.532(12) . . ?
I5 Mo7 I7 90.600(11) 2_655 . ?
I8 Mo7 I7 89.474(11) . . ?
O7 Mo7 I6 88.48(8) . . ?
Mo5 Mo7 I6 61.484(10) 2_655 . ?
Mo5 Mo7 I6 121.552(13) . . ?
Mo6 Mo7 I6 121.906(13) 2_655 . ?
Mo6 Mo7 I6 61.276(10) . . ?
I5 Mo7 I6 89.842(11) 2_655 . ?
I8 Mo7 I6 89.820(11) . . ?
I7 Mo7 I6 176.085(12) . . ?
Mo1 O1 H11 109(3) . . ?
H11W O1W H12W 111(6) . . ?
Mo2 O2 H21 129(3) . . ?
Mo2 O2 H22 123(3) . . ?
H21 O2 H22 108(5) . . ?
H21W O2W H22W 103.7(14) . . ?
Mo3 O3 H31 123(3) . . ?
Mo3 O3 H32 120(5) . . ?
H31 O3 H32 116(6) . . ?
H31W O3W H32W 106.9(15) . . ?
Mo5 O5 H51 122(3) . . ?
Mo5 O5 H52 127(5) . . ?
H51 O5 H52 111(5) . . ?
Mo6 O6 H61 116(4) . . ?
Mo7 O7 H71 121(3) . . ?
Mo7 O7 H72 126(4) . . ?
H71 O7 H72 111(5) . . ?
O11 N1 O12 120.5(3) . . ?
O11 N1 O13 118.8(3) . . ?
O12 N1 O13 120.7(3) . . ?
O21 N2 O22 120.8(3) . . ?
O21 N2 O23 121.0(3) . . ?
O22 N2 O23 118.2(3) . . ?

loop_
_geom_bond_atom_site_label_1
_geom_bond_atom_site_label_2
_geom_bond_distance
_geom_bond_site_symmetry_2
_geom_bond_publ_flag
I1 Mo2 2.7768(4) . ?
I1 Mo3 2.7774(4) 2_566 ?
I1 Mo1 2.7909(4) . ?
I2 Mo3 2.7706(3) . ?
I2 Mo2 2.7730(4) . ?
I2 Mo1 2.8002(4) 2_566 ?
I3 Mo3 2.7668(3) . ?
I3 Mo2 2.7749(4) 2_566 ?
I3 Mo1 2.8007(4) . ?
I4 Mo1 2.7867(4) . ?
I4 Mo3 2.7892(4) . ?
I4 Mo2 2.7980(4) . ?
I5 Mo7 2.7599(4) 2_655 ?
I5 Mo5 2.7680(4) . ?
I5 Mo6 2.7793(3) . ?
I6 Mo6 2.7917(3) . ?
I6 Mo5 2.7920(3) 2_655 ?
I6 Mo7 2.8049(4) . ?
I7 Mo5 2.7786(4) . ?
I7 Mo7 2.7890(4) . ?
I7 Mo6 2.7934(4) 2_655 ?
I8 Mo6 2.7848(4) . ?
I8 Mo7 2.7858(4) . ?
I8 Mo5 2.7867(3) . ?
Mo1 O1 2.113(2) . ?
Mo1 Mo2 2.6623(4) . ?
Mo1 Mo3 2.6638(4) . ?
Mo1 Mo2 2.6638(4) 2_566 ?
Mo1 Mo3 2.6669(4) 2_566 ?
Mo1 I2 2.8001(4) 2_566 ?
Mo2 O2 2.120(3) . ?
Mo2 Mo3 2.6552(4) . ?
Mo2 Mo1 2.6638(4) 2_566 ?
Mo2 Mo3 2.6661(4) 2_566 ?
Mo2 I3 2.7750(4) 2_566 ?
Mo3 O3 2.196(3) . ?
Mo3 Mo2 2.6660(4) 2_566 ?
Mo3 Mo1 2.6669(4) 2_566 ?
Mo3 I1 2.7774(4) 2_566 ?
Mo5 O5 2.189(3) . ?
Mo5 Mo7 2.6509(4) 2_655 ?
Mo5 Mo7 2.6588(4) . ?
Mo5 Mo6 2.6685(4) 2_655 ?
Mo5 Mo6 2.6751(4) . ?
Mo5 I6 2.7920(3) 2_655 ?
Mo6 O6 2.135(3) . ?
Mo6 Mo7 2.6641(4) 2_655 ?
Mo6 Mo7 2.6684(4) . ?
Mo6 Mo5 2.6685(4) 2_655 ?
Mo6 I7 2.7934(4) 2_655 ?
Mo7 O7 2.114(2) . ?
Mo7 Mo5 2.6510(4) 2_655 ?
Mo7 Mo6 2.6641(4) 2_655 ?
Mo7 I5 2.7599(4) 2_655 ?
O1 H11 0.921(10) . ?
O1W H11W 0.958(10) . ?
O1W H12W 0.961(10) . ?
O2 H21 0.951(10) . ?
O2 H22 0.959(10) . ?
O2W H21W 0.975(10) . ?
O2W H22W 0.977(10) . ?
O3 H31 0.948(10) . ?
O3 H32 0.955(10) . ?
O3W H31W 0.957(10) . ?
O3W H32W 0.963(10) . ?
O5 H51 0.950(10) . ?
O5 H52 0.958(10) . ?
O6 H61 0.913(10) . ?
O7 H71 0.956(10) . ?
O7 H72 0.960(10) . ?
O11 N1 1.240(4) . ?
O12 N1 1.241(4) . ?
O13 N1 1.256(4) . ?
O21 N2 1.246(4) . ?
O22 N2 1.246(4) . ?
O23 N2 1.263(4) . ?

loop_
_geom_hbond_atom_site_label_D
_geom_hbond_atom_site_label_H
_geom_hbond_atom_site_label_A
_geom_hbond_distance_DH
_geom_hbond_distance_HA
_geom_hbond_distance_DA
_geom_hbond_angle_DHA
_geom_hbond_site_symmetry_A
O1 H11 O11 0.921(10) 1.966(17) 2.867(4) 166(5) 2_656
O2 H21 O23 0.951(10) 1.90(2) 2.811(4) 159(5) 1_456
O2 H22 O6 0.959(10) 1.542(11) 2.500(4) 177(6) 1_556
O3 H31 O1W 0.948(10) 1.678(12) 2.624(4) 175(5) .
O3 H32 O12 0.955(10) 1.80(3) 2.723(4) 162(7) 2_666
O5 H51 O23 0.950(10) 1.841(14) 2.781(4) 169(5) 2_655
O5 H52 O3W 0.958(10) 1.67(2) 2.614(4) 167(7) 1_455
O6 H61 O22 0.913(10) 1.914(12) 2.824(4) 174(5) 2_665
O7 H71 O13 0.956(10) 2.07(2) 2.955(4) 153(4) .
O7 H72 O1 0.960(10) 1.521(14) 2.475(4) 172(7) .
O1W H11W O13 0.958(10) 2.05(2) 2.969(5) 160(5) .
O1W H12W O6 0.961(10) 1.94(3) 2.871(4) 164(8) 2_665
O2W H21W O1 0.975(10) 1.80(2) 2.738(4) 160(4) .
O2W H22W O12 0.977(10) 2.21(2) 3.138(6) 157(4) 2_656
O3W H31W O21 0.957(10) 1.921(17) 2.866(4) 169(6) .
O3W H32W O2W 0.963(10) 1.937(19) 2.800(6) 148(4) 1_655
